data_4514409
loop_
_publ_author_name
'Li, Man-Bo'
'Grape, Erik Svensson'
'B\"ackvall, Jan-E.'

_publ_section_title
;
 Palladium-Catalyzed Stereospecific Oxidative Cascade Reaction of Allenes
 for the Construction of Pyrrole Rings: Control of Reactivity and
 Selectivity
;
_journal_issue 6
_journal_name_full 'ACS Catalysis'
_journal_page_first 5184
_journal_paper_doi 10.1021/acscatal.9b01041
_journal_volume 9
_journal_year 2019
_chemical_formula_sum 'C31 H31 N O3 S'
_chemical_formula_weight 497.63
_space_group_crystal_system monoclinic
_space_group_IT_number 14
_space_group_name_Hall '-P 2ybc'
_space_group_name_H-M_alt 'P 1 21/c 1'
_symmetry_space_group_name_Hall '-P 2ybc'
_symmetry_space_group_name_H-M 'P 1 21/c 1'
_atom_sites_solution_hydrogens geom
_audit_creation_method SHELXL-2018/1
_cell_angle_alpha 90
_cell_angle_beta 96.787(3)
_cell_angle_gamma 90
_cell_formula_units_Z 4
_cell_length_a 6.4182(3)
_cell_length_b 21.7785(10)
_cell_length_c 19.0994(8)
_cell_measurement_reflns_used 2972
_cell_measurement_temperature 295(2)
_cell_measurement_theta_max 52.86
_cell_measurement_theta_min 4.06
_cell_volume 2651.0(2)
_computing_structure_refinement 'SHELXL-2018/1 (Sheldrick, 2018)'
_computing_structure_solution 'SHELXT 2014/5 (Sheldrick, 2014)'
_diffrn_ambient_temperature 295(2)
_diffrn_measured_fraction_theta_full 0.997
_diffrn_measured_fraction_theta_max 0.997
_diffrn_measurement_device_type 'Bruker D8 Venture'
_diffrn_radiation_type CuK\a
_diffrn_radiation_wavelength 1.54178
_diffrn_reflns_av_R_equivalents 0.2421
_diffrn_reflns_av_unetI/netI 0.1023
_diffrn_reflns_Laue_measured_fraction_full 0.997
_diffrn_reflns_Laue_measured_fraction_max 0.997
_diffrn_reflns_limit_h_max 7
_diffrn_reflns_limit_h_min -7
_diffrn_reflns_limit_k_max 24
_diffrn_reflns_limit_k_min -24
_diffrn_reflns_limit_l_max 21
_diffrn_reflns_limit_l_min -21
_diffrn_reflns_number 38084
_diffrn_reflns_point_group_measured_fraction_full 0.997
_diffrn_reflns_point_group_measured_fraction_max 0.997
_diffrn_reflns_theta_full 59.157
_diffrn_reflns_theta_max 59.157
_diffrn_reflns_theta_min 3.090
_exptl_absorpt_coefficient_mu 1.337
_exptl_absorpt_correction_T_max 0.7516
_exptl_absorpt_correction_T_min 0.5851
_exptl_absorpt_correction_type multi-scan
_exptl_absorpt_process_details 'Sheldrick, G. M. (1996). SADABS. University of G&#x00C3;&#x00B6;ttingen, Germany.'
_exptl_crystal_colour colourless
_exptl_crystal_density_diffrn 1.247
_exptl_crystal_description needle
_exptl_crystal_F_000 1056
_exptl_crystal_size_max 0.20
_exptl_crystal_size_mid 0.06
_exptl_crystal_size_min 0.02
_refine_diff_density_max 0.383
_refine_diff_density_min -0.318
_refine_diff_density_rms 0.058
_refine_ls_extinction_coef 0.0056(6)
_refine_ls_extinction_expression Fc^*^=kFc[1+0.001xFc^2^\l^3^/sin(2\q)]^-1/4^
_refine_ls_extinction_method 'SHELXL-2018/1 (Sheldrick 2018)'
_refine_ls_goodness_of_fit_ref 1.014
_refine_ls_hydrogen_treatment constr
_refine_ls_matrix_type full
_refine_ls_number_parameters 337
_refine_ls_number_reflns 3829
_refine_ls_number_restraints 0
_refine_ls_restrained_S_all 1.014
_refine_ls_R_factor_all 0.1478
_refine_ls_R_factor_gt 0.0786
_refine_ls_shift/su_max 0.000
_refine_ls_shift/su_mean 0.000
_refine_ls_structure_factor_coef Fsqd
_refine_ls_weighting_details 'w=1/[\s^2^(Fo^2^)+(0.0972P)^2^+2.0585P] where P=(Fo^2^+2Fc^2^)/3'
_refine_ls_weighting_scheme calc
_refine_ls_wR_factor_gt 0.1837
_refine_ls_wR_factor_ref 0.2264
_reflns_Friedel_coverage 0.000
_reflns_number_gt 2103
_reflns_number_total 3829
_reflns_threshold_expression 'I > 2\s(I)'
_cod_data_source_file cs9b01041_si_004.cif
_cod_data_source_block manbo_3
_cod_depositor_comments
;
The following automatic conversions were performed:

'_exptl_absorpt_correction_type' value 'Multi-scan' changed to
'multi-scan' according to
/home/data/users/saulius/crontab/automatic-downloads/rss-feeds/ACS/lib/dictionaries/cif_core.dic
dictionary named 'cif_core.dic' version 2.4.2 from 2011-04-26.

Automatic conversion script
Id: cif_fix_values 4973 2017-02-22 13:04:09Z antanas 

 Adding full bibliography for 4514409.cif.
;
_cod_database_code 4514409
_shelx_shelxl_version_number 2018/1
_shelx_space_group_comment
;
The symmetry employed for this shelxl refinement is uniquely defined
by the following loop, which should always be used as a source of
symmetry information in preference to the above space-group names.
They are only intended as comments.
;

loop_
_space_group_symop_operation_xyz
'x, y, z'
'-x, y+1/2, -z+1/2'
'-x, -y, -z'
'x, -y-1/2, z-1/2'

loop_
_atom_site_label
_atom_site_type_symbol
_atom_site_fract_x
_atom_site_fract_y
_atom_site_fract_z
_atom_site_U_iso_or_equiv
_atom_site_adp_type
_atom_site_occupancy
_atom_site_site_symmetry_order
_atom_site_calc_flag
_atom_site_refinement_flags_posn
_atom_site_refinement_flags_adp
_atom_site_refinement_flags_occupancy
_atom_site_disorder_assembly
_atom_site_disorder_group
S1 S 0.1742(2) 0.22374(7) 0.74471(7) 0.0650(5) Uani 1 1 d . . . . .
O2 O -0.0468(6) 0.2259(2) 0.7254(2) 0.0858(13) Uani 1 1 d . . . . .
O3 O 0.2609(7) 0.19629(18) 0.81052(19) 0.0791(13) Uani 1 1 d . . . . .
N1 N 0.2615(6) 0.29597(19) 0.7495(2) 0.0544(12) Uani 1 1 d . . . . .
C15 C 1.0107(11) 0.4601(4) 0.8970(3) 0.084(2) Uani 1 1 d . . . . .
H15 H 1.124185 0.479049 0.923207 0.101 Uiso 1 1 calc R U . . .
C16 C 1.0252(9) 0.4004(3) 0.8762(3) 0.0708(17) Uani 1 1 d . . . . .
H16 H 1.149072 0.378742 0.888150 0.085 Uiso 1 1 calc R U . . .
C17 C 0.8567(9) 0.3721(3) 0.8375(3) 0.0592(15) Uani 1 1 d . . . . .
H17 H 0.868503 0.331361 0.823895 0.071 Uiso 1 1 calc R U . . .
C12 C 0.6698(8) 0.4034(3) 0.8184(3) 0.0549(14) Uani 1 1 d . . . . .
C4 C 0.4474(8) 0.3112(3) 0.7897(3) 0.0576(14) Uani 1 1 d . . . . .
H4 H 0.530034 0.284274 0.818850 0.069 Uiso 1 1 calc R U . . .
C25 C 0.2953(8) 0.1884(2) 0.6779(3) 0.0551(14) Uani 1 1 d . . . . .
C26 C 0.4990(9) 0.1672(3) 0.6922(3) 0.0782(19) Uani 1 1 d . . . . .
H26 H 0.572289 0.171856 0.736940 0.094 Uiso 1 1 calc R U . . .
C27 C 0.5916(10) 0.1391(3) 0.6390(4) 0.089(2) Uani 1 1 d . . . . .
H27 H 0.728893 0.125022 0.648125 0.107 Uiso 1 1 calc R U . . .
C28 C 0.4849(10) 0.1315(3) 0.5725(3) 0.0714(17) Uani 1 1 d . . . . .
C31 C 0.5922(12) 0.1003(3) 0.5153(4) 0.118(3) Uani 1 1 d . . . . .
H31A H 0.572076 0.056723 0.517723 0.177 Uiso 1 1 calc R U . . .
H31B H 0.739583 0.109401 0.522186 0.177 Uiso 1 1 calc R U . . .
H31C H 0.532860 0.115106 0.469971 0.177 Uiso 1 1 calc R U . . .
C1 C 0.1821(8) 0.3487(3) 0.7123(3) 0.0539(14) Uani 1 1 d . . . . .
C18 C -0.0194(8) 0.3507(3) 0.6637(3) 0.0690(17) Uani 1 1 d . . . . .
H18B H -0.062436 0.393260 0.657804 0.083 Uiso 1 1 calc R U . . .
H18A H -0.126312 0.329597 0.686449 0.083 Uiso 1 1 calc R U . . .
C19 C -0.0146(9) 0.3230(3) 0.5915(3) 0.0648(16) Uani 1 1 d . . . . .
C24 C -0.1910(10) 0.2953(3) 0.5574(4) 0.088(2) Uani 1 1 d . . . . .
H24 H -0.311201 0.292327 0.580090 0.106 Uiso 1 1 calc R U . . .
C22 C -0.0223(19) 0.2755(4) 0.4558(4) 0.108(3) Uani 1 1 d . . . . .
H22 H -0.023652 0.259477 0.410580 0.130 Uiso 1 1 calc R U . . .
C20 C 0.1609(10) 0.3273(3) 0.5572(3) 0.0745(17) Uani 1 1 d . . . . .
H20 H 0.282946 0.345660 0.578564 0.089 Uiso 1 1 calc R U . . .
C2 C 0.3203(8) 0.3950(3) 0.7310(3) 0.0559(14) Uani 1 1 d . . . . .
C14 C 0.8280(12) 0.4919(3) 0.8790(3) 0.085(2) Uani 1 1 d . . . . .
H14 H 0.818022 0.532507 0.893374 0.102 Uiso 1 1 calc R U . . .
C13 C 0.6586(10) 0.4646(3) 0.8397(3) 0.0709(17) Uani 1 1 d . . . . .
H13 H 0.536462 0.487070 0.827403 0.085 Uiso 1 1 calc R U . . .
C5 C 0.3001(9) 0.4594(3) 0.7042(3) 0.0663(16) Uani 1 1 d . . . . .
C11 C 0.4750(10) 0.4819(4) 0.6644(4) 0.104(3) Uani 1 1 d . . . . .
H11B H 0.546909 0.514835 0.691490 0.125 Uiso 1 1 calc R U . . .
H11A H 0.574840 0.448594 0.662786 0.125 Uiso 1 1 calc R U . . .
C10 C 0.4206(16) 0.5035(5) 0.5940(5) 0.170(4) Uani 1 1 d . . . . .
H10A H 0.342143 0.471139 0.567827 0.204 Uiso 1 1 calc R U . . .
H10B H 0.550087 0.508761 0.573144 0.204 Uiso 1 1 calc R U . . .
C9 C 0.296(2) 0.5618(5) 0.5817(6) 0.181(5) Uani 1 1 d . . . . .
H9A H 0.280377 0.570779 0.531608 0.217 Uiso 1 1 calc R U . . .
H9B H 0.376456 0.595116 0.605507 0.217 Uiso 1 1 calc R U . . .
C8 C 0.081(2) 0.5608(5) 0.6065(6) 0.171(5) Uani 1 1 d . . . . .
H8B H 0.007385 0.598133 0.590711 0.205 Uiso 1 1 calc R U . . .
H8A H 0.002633 0.526488 0.584262 0.205 Uiso 1 1 calc R U . . .
C7 C 0.0819(13) 0.5555(3) 0.6850(5) 0.124(3) Uani 1 1 d . . . . .
H6B H 0.183494 0.584395 0.707679 0.149 Uiso 1 1 calc R U . . .
H6A H -0.055102 0.567424 0.697063 0.149 Uiso 1 1 calc R U . . .
C6 C 0.1326(10) 0.4930(3) 0.7143(3) 0.0794(18) Uani 1 1 d . . . . .
H6 H 0.038535 0.475951 0.742275 0.095 Uiso 1 1 calc R U . . .
C30 C 0.1862(10) 0.1804(3) 0.6120(3) 0.0710(17) Uani 1 1 d . . . . .
H30 H 0.047623 0.193419 0.602739 0.085 Uiso 1 1 calc R U . . .
C29 C 0.2853(11) 0.1529(3) 0.5597(3) 0.0804(19) Uani 1 1 d . . . . .
H29 H 0.213512 0.148871 0.514650 0.096 Uiso 1 1 calc R U . . .
C3 C 0.4910(8) 0.3710(3) 0.7801(2) 0.0520(13) Uani 1 1 d . . . . .
C21 C 0.1504(15) 0.3031(3) 0.4888(3) 0.089(2) Uani 1 1 d . . . . .
H21 H 0.268320 0.306253 0.465025 0.107 Uiso 0.454(10) 1 calc R U P A 1
O1B O -0.3263(14) 0.2521(5) 0.4442(5) 0.088(4) Uani 0.454(10) 1 d . . P A 1
H1B H -0.438273 0.248054 0.460384 0.132 Uiso 0.454(10) 1 calc R U P A 1
C23 C -0.1924(16) 0.2721(4) 0.4906(4) 0.101(3) Uani 1 1 d . . . . .
H23 H -0.313602 0.253496 0.468861 0.121 Uiso 0.546(10) 1 calc R U P A 2
O1A O 0.2998(12) 0.3095(4) 0.4553(4) 0.087(3) Uani 0.546(10) 1 d . . P A 2
H1A H 0.284920 0.287226 0.420481 0.131 Uiso 0.546(10) 1 calc R U P A 2

loop_
_atom_site_aniso_label
_atom_site_aniso_U_11
_atom_site_aniso_U_22
_atom_site_aniso_U_33
_atom_site_aniso_U_23
_atom_site_aniso_U_13
_atom_site_aniso_U_12
S1 0.0646(10) 0.0759(11) 0.0557(9) -0.0066(8) 0.0116(7) -0.0092(8)
O2 0.049(2) 0.114(4) 0.095(3) -0.025(3) 0.011(2) -0.012(2)
O3 0.106(3) 0.079(3) 0.052(2) 0.008(2) 0.007(2) -0.013(2)
N1 0.052(3) 0.055(3) 0.053(3) -0.008(2) -0.004(2) -0.006(2)
C15 0.078(5) 0.099(6) 0.074(4) -0.013(4) -0.001(4) -0.017(4)
C16 0.059(4) 0.095(5) 0.058(4) 0.000(3) 0.003(3) -0.004(4)
C17 0.067(4) 0.068(4) 0.043(3) 0.002(3) 0.007(3) 0.004(3)
C12 0.062(4) 0.061(4) 0.043(3) 0.005(3) 0.010(3) 0.000(3)
C4 0.060(4) 0.061(4) 0.049(3) -0.003(3) -0.003(3) 0.011(3)
C25 0.057(3) 0.061(4) 0.048(3) -0.005(3) 0.009(3) -0.006(3)
C26 0.057(4) 0.101(5) 0.074(4) -0.017(4) -0.004(3) -0.006(4)
C27 0.057(4) 0.112(6) 0.098(5) -0.027(4) 0.013(4) -0.002(4)
C28 0.086(5) 0.069(4) 0.062(4) -0.011(3) 0.020(3) -0.004(4)
C31 0.154(7) 0.105(6) 0.104(6) -0.030(5) 0.053(5) 0.016(5)
C1 0.053(3) 0.066(4) 0.043(3) -0.004(3) 0.004(2) 0.014(3)
C18 0.062(4) 0.085(4) 0.058(3) -0.012(3) -0.002(3) 0.014(3)
C19 0.073(4) 0.066(4) 0.050(3) -0.007(3) -0.012(3) 0.018(3)
C24 0.075(5) 0.107(6) 0.075(4) -0.022(4) -0.023(3) 0.024(4)
C22 0.169(9) 0.084(6) 0.059(5) -0.017(4) -0.040(6) 0.016(6)
C20 0.091(5) 0.082(5) 0.049(3) 0.000(3) 0.005(3) 0.016(4)
C2 0.052(3) 0.071(4) 0.044(3) 0.003(3) 0.004(2) 0.013(3)
C14 0.097(5) 0.073(5) 0.085(5) -0.022(4) 0.005(4) -0.015(4)
C13 0.071(4) 0.064(4) 0.076(4) -0.003(3) 0.002(3) 0.001(3)
C5 0.063(4) 0.073(4) 0.061(4) 0.013(3) 0.002(3) 0.008(3)
C11 0.082(5) 0.134(7) 0.100(5) 0.055(5) 0.025(4) 0.015(4)
C10 0.178(10) 0.211(12) 0.130(8) 0.092(8) 0.060(7) 0.042(9)
C9 0.192(12) 0.170(11) 0.181(11) 0.113(9) 0.023(10) 0.026(10)
C8 0.188(12) 0.130(9) 0.177(12) 0.068(8) -0.046(10) 0.032(8)
C7 0.122(7) 0.077(6) 0.167(9) 0.020(6) -0.007(6) 0.030(5)
C6 0.079(4) 0.071(4) 0.088(5) 0.004(4) 0.005(3) 0.020(4)
C30 0.083(4) 0.072(4) 0.054(4) -0.008(3) -0.005(3) 0.014(3)
C29 0.108(6) 0.072(4) 0.058(4) -0.003(3) -0.004(4) 0.016(4)
C3 0.053(3) 0.061(4) 0.043(3) -0.002(3) 0.004(2) 0.008(3)
C21 0.135(7) 0.085(5) 0.053(4) 0.011(4) 0.030(5) 0.036(5)
O1B 0.052(6) 0.138(9) 0.068(6) -0.028(6) -0.019(5) 0.005(5)
C23 0.115(7) 0.092(6) 0.084(6) -0.019(5) -0.039(6) 0.030(5)
O1A 0.074(6) 0.129(8) 0.058(5) -0.007(5) 0.000(4) 0.002(5)

loop_
_atom_type_symbol
_atom_type_description
_atom_type_scat_dispersion_real
_atom_type_scat_dispersion_imag
_atom_type_scat_source
C C 0.0181 0.0091 'International Tables Vol C Tables 4.2.6.8 and 6.1.1.4'
H H 0.0000 0.0000 'International Tables Vol C Tables 4.2.6.8 and 6.1.1.4'
N N 0.0311 0.0180 'International Tables Vol C Tables 4.2.6.8 and 6.1.1.4'
O O 0.0492 0.0322 'International Tables Vol C Tables 4.2.6.8 and 6.1.1.4'
S S 0.3331 0.5567 'International Tables Vol C Tables 4.2.6.8 and 6.1.1.4'

loop_
_geom_angle_atom_site_label_1
_geom_angle_atom_site_label_2
_geom_angle_atom_site_label_3
_geom_angle
O2 S1 O3 120.6(3)
O2 S1 N1 107.5(3)
O3 S1 N1 104.5(2)
O2 S1 C25 109.9(3)
O3 S1 C25 107.1(3)
N1 S1 C25 106.2(2)
C4 N1 C1 108.7(4)
C4 N1 S1 121.2(4)
C1 N1 S1 129.8(4)
C16 C15 C14 119.6(6)
C16 C15 H15 120.2
C14 C15 H15 120.2
C15 C16 C17 120.4(6)
C15 C16 H16 119.8
C17 C16 H16 119.8
C16 C17 C12 121.2(6)
C16 C17 H17 119.4
C12 C17 H17 119.4
C17 C12 C13 117.6(5)
C17 C12 C3 119.6(5)
C13 C12 C3 122.7(5)
C3 C4 N1 109.6(5)
C3 C4 H4 125.2
N1 C4 H4 125.2
C30 C25 C26 120.4(5)
C30 C25 S1 120.1(4)
C26 C25 S1 119.5(4)
C27 C26 C25 118.7(6)
C27 C26 H26 120.6
C25 C26 H26 120.6
C28 C27 C26 121.4(6)
C28 C27 H27 119.3
C26 C27 H27 119.3
C29 C28 C27 118.7(6)
C29 C28 C31 121.5(6)
C27 C28 C31 119.8(6)
C28 C31 H31A 109.5
C28 C31 H31B 109.5
H31A C31 H31B 109.5
C28 C31 H31C 109.5
H31A C31 H31C 109.5
H31B C31 H31C 109.5
C2 C1 N1 106.5(4)
C2 C1 C18 128.8(5)
N1 C1 C18 124.6(5)
C1 C18 C19 116.4(4)
C1 C18 H18B 108.2
C19 C18 H18B 108.2
C1 C18 H18A 108.2
C19 C18 H18A 108.2
H18B C18 H18A 107.3
C20 C19 C24 118.7(6)
C20 C19 C18 121.1(6)
C24 C19 C18 120.1(6)
C23 C24 C19 121.0(7)
C23 C24 H24 119.5
C19 C24 H24 119.5
C23 C22 C21 117.6(8)
C23 C22 H22 121.2
C21 C22 H22 121.2
C19 C20 C21 117.9(7)
C19 C20 H20 121.1
C21 C20 H20 121.1
C1 C2 C3 108.7(5)
C1 C2 C5 125.3(5)
C3 C2 C5 126.0(5)
C15 C14 C13 121.0(6)
C15 C14 H14 119.5
C13 C14 H14 119.5
C14 C13 C12 120.3(6)
C14 C13 H13 119.9
C12 C13 H13 119.9
C6 C5 C2 120.3(5)
C6 C5 C11 123.7(6)
C2 C5 C11 116.0(5)
C10 C11 C5 117.9(7)
C10 C11 H11B 107.8
C5 C11 H11B 107.8
C10 C11 H11A 107.8
C5 C11 H11A 107.8
H11B C11 H11A 107.2
C11 C10 C9 119.5(10)
C11 C10 H10A 107.4
C9 C10 H10A 107.4
C11 C10 H10B 107.4
C9 C10 H10B 107.4
H10A C10 H10B 107.0
C10 C9 C8 115.2(9)
C10 C9 H9A 108.5
C8 C9 H9A 108.5
C10 C9 H9B 108.5
C8 C9 H9B 108.5
H9A C9 H9B 107.5
C7 C8 C9 114.6(9)
C7 C8 H8B 108.6
C9 C8 H8B 108.6
C7 C8 H8A 108.6
C9 C8 H8A 108.6
H8B C8 H8A 107.6
C6 C7 C8 114.7(8)
C6 C7 H6B 108.6
C8 C7 H6B 108.6
C6 C7 H6A 108.6
C8 C7 H6A 108.6
H6B C7 H6A 107.6
C5 C6 C7 126.2(7)
C5 C6 H6 116.9
C7 C6 H6 116.9
C25 C30 C29 119.2(6)
C25 C30 H30 120.4
C29 C30 H30 120.4
C28 C29 C30 121.5(6)
C28 C29 H29 119.2
C30 C29 H29 119.2
C4 C3 C2 106.4(5)
C4 C3 C12 124.0(5)
C2 C3 C12 129.4(5)
O1A C21 C22 117.2(9)
O1A C21 C20 119.4(10)
C22 C21 C20 123.3(8)
C22 C21 H21 118.4
C20 C21 H21 118.4
C23 O1B H1B 109.5
O1B C23 C22 101.6(9)
O1B C23 C24 136.3(11)
C22 C23 C24 121.5(8)
C22 C23 H23 119.2
C24 C23 H23 119.2
C21 O1A H1A 109.5

loop_
_geom_bond_atom_site_label_1
_geom_bond_atom_site_label_2
_geom_bond_distance
S1 O2 1.424(4)
S1 O3 1.443(4)
S1 N1 1.669(4)
S1 C25 1.749(5)
N1 C4 1.381(6)
N1 C1 1.413(6)
C15 C16 1.365(9)
C15 C14 1.371(8)
C15 H15 0.9300
C16 C17 1.381(7)
C16 H16 0.9300
C17 C12 1.391(7)
C17 H17 0.9300
C12 C13 1.398(8)
C12 C3 1.467(7)
C4 C3 1.350(7)
C4 H4 0.9300
C25 C30 1.378(7)
C25 C26 1.383(7)
C26 C27 1.380(8)
C26 H26 0.9300
C27 C28 1.380(8)
C27 H27 0.9300
C28 C29 1.358(8)
C28 C31 1.518(8)
C31 H31A 0.9600
C31 H31B 0.9600
C31 H31C 0.9600
C1 C2 1.362(7)
C1 C18 1.501(7)
C18 C19 1.509(7)
C18 H18B 0.9700
C18 H18A 0.9700
C19 C20 1.372(8)
C19 C24 1.376(8)
C24 C23 1.373(10)
C24 H24 0.9300
C22 C23 1.346(11)
C22 C21 1.350(10)
C22 H22 0.9300
C20 C21 1.402(8)
C20 H20 0.9300
C2 C3 1.452(7)
C2 C5 1.493(8)
C14 C13 1.380(8)
C14 H14 0.9300
C13 H13 0.9300
C5 C6 1.334(7)
C5 C11 1.510(8)
C11 C10 1.428(10)
C11 H11B 0.9700
C11 H11A 0.9700
C10 C9 1.503(13)
C10 H10A 0.9700
C10 H10B 0.9700
C9 C8 1.515(13)
C9 H9A 0.9700
C9 H9B 0.9700
C8 C7 1.503(13)
C8 H8B 0.9700
C8 H8A 0.9700
C7 C6 1.492(9)
C7 H6B 0.9700
C7 H6A 0.9700
C6 H6 0.9300
C30 C29 1.383(8)
C30 H30 0.9300
C29 H29 0.9300
C21 O1A 1.222(9)
C21 H21 0.9300
O1B C23 1.238(10)
O1B H1B 0.8200
C23 H23 0.9300
O1A H1A 0.8200

loop_
_geom_torsion_atom_site_label_1
_geom_torsion_atom_site_label_2
_geom_torsion_atom_site_label_3
_geom_torsion_atom_site_label_4
_geom_torsion
O2 S1 N1 C4 156.8(4)
O3 S1 N1 C4 27.5(4)
C25 S1 N1 C4 -85.6(4)
O2 S1 N1 C1 -29.4(5)
O3 S1 N1 C1 -158.6(4)
C25 S1 N1 C1 88.3(5)
C14 C15 C16 C17 -0.3(9)
C15 C16 C17 C12 0.4(8)
C16 C17 C12 C13 0.1(7)
C16 C17 C12 C3 -177.2(5)
C1 N1 C4 C3 0.0(6)
S1 N1 C4 C3 175.0(4)
O2 S1 C25 C30 15.0(6)
O3 S1 C25 C30 147.6(5)
N1 S1 C25 C30 -101.1(5)
O2 S1 C25 C26 -163.5(5)
O3 S1 C25 C26 -30.8(5)
N1 S1 C25 C26 80.5(5)
C30 C25 C26 C27 1.2(10)
S1 C25 C26 C27 179.6(5)
C25 C26 C27 C28 -0.4(11)
C26 C27 C28 C29 0.7(11)
C26 C27 C28 C31 -180.0(7)
C4 N1 C1 C2 -0.4(5)
S1 N1 C1 C2 -174.8(4)
C4 N1 C1 C18 -179.2(4)
S1 N1 C1 C18 6.4(7)
C2 C1 C18 C19 104.3(7)
N1 C1 C18 C19 -77.2(7)
C1 C18 C19 C20 -35.1(8)
C1 C18 C19 C24 148.0(6)
C20 C19 C24 C23 0.3(10)
C18 C19 C24 C23 177.4(6)
C24 C19 C20 C21 0.1(9)
C18 C19 C20 C21 -176.9(5)
N1 C1 C2 C3 0.6(5)
C18 C1 C2 C3 179.3(5)
N1 C1 C2 C5 179.7(5)
C18 C1 C2 C5 -1.6(9)
C16 C15 C14 C13 -0.4(10)
C15 C14 C13 C12 0.9(10)
C17 C12 C13 C14 -0.7(8)
C3 C12 C13 C14 176.5(5)
C1 C2 C5 C6 59.5(8)
C3 C2 C5 C6 -121.6(6)
C1 C2 C5 C11 -119.0(6)
C3 C2 C5 C11 59.9(8)
C6 C5 C11 C10 -55.6(11)
C2 C5 C11 C10 122.8(8)
C5 C11 C10 C9 67.9(13)
C11 C10 C9 C8 -61.3(16)
C10 C9 C8 C7 65.8(15)
C9 C8 C7 C6 -75.2(12)
C2 C5 C6 C7 -174.1(6)
C11 C5 C6 C7 4.2(11)
C8 C7 C6 C5 53.0(12)
C26 C25 C30 C29 -2.2(9)
S1 C25 C30 C29 179.4(5)
C27 C28 C29 C30 -1.7(10)
C31 C28 C29 C30 179.0(6)
C25 C30 C29 C28 2.4(10)
N1 C4 C3 C2 0.4(6)
N1 C4 C3 C12 175.8(4)
C1 C2 C3 C4 -0.6(6)
C5 C2 C3 C4 -179.7(5)
C1 C2 C3 C12 -175.7(5)
C5 C2 C3 C12 5.2(8)
C17 C12 C3 C4 33.7(7)
C13 C12 C3 C4 -143.5(5)
C17 C12 C3 C2 -152.0(5)
C13 C12 C3 C2 30.9(8)
C23 C22 C21 O1A -175.6(8)
C23 C22 C21 C20 0.8(12)
C19 C20 C21 O1A 175.6(7)
C19 C20 C21 C22 -0.7(10)
C21 C22 C23 O1B 172.1(8)
C21 C22 C23 C24 -0.4(13)
C19 C24 C23 O1B -169.5(11)
C19 C24 C23 C22 -0.2(12)
